data_4001402
loop_
_publ_author_name
'Mariychuk, Ruslan'
'Baumgartner, Alexander'
'Wagner, Friedrich E.'
'Lerf, Anton'
'Dubbe, Andreas'
'Moos, Ralf'
'Breu, Josef'

_publ_section_title
;
 Synthesis, Structure, and Electric Conductivity of Ferrous Tainiolite and
 Its Oxidative Conversion into Coarse-Grained Swellable Smectite
;
_journal_issue 22
_journal_name_full 'Chemistry of Materials'
_journal_page_first 5377
_journal_paper_doi 10.1021/cm0713778
_journal_volume 19
_journal_year 2007
_chemical_formula_sum 'Cs0.986 F2 Fe2.025 Li0.975 O10 Si4'
_chemical_formula_weight 561.91
_chemical_melting_point 1103
_chemical_name_common 'Ferrous Tainiolite'
_chemical_name_systematic
; 
Ferrous Tainiolite
;
_space_group_IT_number 12
_symmetry_cell_setting monoclinic
_symmetry_space_group_name_Hall '-C 2y'
_symmetry_space_group_name_H-M 'C 1 2/m 1'
_atom_sites_solution_hydrogens geom
_atom_sites_solution_primary direct
_atom_sites_solution_secondary difmap
_audit_creation_method SHELXL-97
_cell_angle_alpha 90.00
_cell_angle_beta 99.19(3)
_cell_angle_gamma 90.00
_cell_formula_units_Z 2
_cell_length_a 5.2771(11)
_cell_length_b 9.1476(18)
_cell_length_c 10.804(2)
_cell_measurement_reflns_used 2473
_cell_measurement_temperature 293(2)
_cell_measurement_theta_max 30.02
_cell_measurement_theta_min 3.82
_cell_volume 514.84(18)
_computing_cell_refinement 'STOE CELL'
_computing_data_collection 'STOE IPDS 1'
_computing_data_reduction 'STOE X-RED'
_computing_molecular_graphics 'Bruker SHELXTL'
_computing_publication_material 'Bruker SHELXTL'
_computing_structure_refinement 'SHELXL-97 (Sheldrick, 1997)'
_computing_structure_solution 'SHELXS-97 (Sheldrick, 1990)'
_diffrn_ambient_temperature 293(2)
_diffrn_measured_fraction_theta_full 0.952
_diffrn_measured_fraction_theta_max 0.952
_diffrn_measurement_device_type 'STOE IPDS 1'
_diffrn_measurement_method 'phi scans'
_diffrn_radiation_monochromator graphite
_diffrn_radiation_source 'fine-focus sealed tube'
_diffrn_radiation_type MoK\a
_diffrn_radiation_wavelength 0.71073
_diffrn_reflns_av_R_equivalents 0.0497
_diffrn_reflns_av_sigmaI/netI 0.0331
_diffrn_reflns_limit_h_max 7
_diffrn_reflns_limit_h_min -7
_diffrn_reflns_limit_k_max 12
_diffrn_reflns_limit_k_min -12
_diffrn_reflns_limit_l_max 15
_diffrn_reflns_limit_l_min -15
_diffrn_reflns_number 2576
_diffrn_reflns_theta_full 30.02
_diffrn_reflns_theta_max 30.02
_diffrn_reflns_theta_min 3.82
_exptl_absorpt_coefficient_mu 6.834
_exptl_absorpt_correction_T_max 0.872
_exptl_absorpt_correction_T_min 0.158
_exptl_absorpt_correction_type numerical
_exptl_crystal_colour brown
_exptl_crystal_density_diffrn 3.621
_exptl_crystal_density_method 'not measured'
_exptl_crystal_description platelet
_exptl_crystal_F_000 527.6
_exptl_crystal_size_max 0.29
_exptl_crystal_size_mid 0.27
_exptl_crystal_size_min 0.02
_refine_diff_density_max 1.642
_refine_diff_density_min -0.752
_refine_diff_density_rms 0.190
_refine_ls_extinction_method none
_refine_ls_goodness_of_fit_ref 1.108
_refine_ls_hydrogen_treatment none
_refine_ls_matrix_type full
_refine_ls_number_parameters 58
_refine_ls_number_reflns 766
_refine_ls_number_restraints 2
_refine_ls_restrained_S_all 1.107
_refine_ls_R_factor_all 0.0381
_refine_ls_R_factor_gt 0.0365
_refine_ls_shift/su_max 0.000
_refine_ls_shift/su_mean 0.000
_refine_ls_structure_factor_coef Fsqd
_refine_ls_weighting_details 'calc w=1/[\s^2^(Fo^2^)+(0.0389P)^2^+4.5755P] where P=(Fo^2^+2Fc^2^)/3'
_refine_ls_weighting_scheme calc
_refine_ls_wR_factor_gt 0.0883
_refine_ls_wR_factor_ref 0.0896
_reflns_number_gt 735
_reflns_number_total 766
_reflns_threshold_expression >2sigma(I)
_cod_data_source_file cm0713778-file001.cif
_cod_data_source_block bfr027_4
_cod_depositor_comments
;
The following automatic conversions were performed:

'_symmetry_cell_setting' value 'Monoclinic' changed to 'monoclinic'
according to /home/saulius/struct/CIF-dictionaries/cif_core.dic
dictionary named 'cif_core.dic' version 2.4.1 from 2010-06-29.

Automatic conversion script
Id: cif_fix_values 1715 2011-07-08 13:25:40Z adriana 
;
_cod_original_cell_volume 514.86(18)
_cod_original_sg_symbol_H-M C2/m
_cod_database_code 4001402

loop_
_symmetry_equiv_pos_as_xyz
'x, y, z'
'-x, y, -z'
'x+1/2, y+1/2, z'
'-x+1/2, y+1/2, -z'
'-x, -y, -z'
'x, -y, z'
'-x+1/2, -y+1/2, -z'
'x+1/2, -y+1/2, z'

loop_
_atom_site_label
_atom_site_type_symbol
_atom_site_fract_x
_atom_site_fract_y
_atom_site_fract_z
_atom_site_U_iso_or_equiv
_atom_site_adp_type
_atom_site_occupancy
_atom_site_symmetry_multiplicity
_atom_site_calc_flag
_atom_site_refinement_flags
Cs Cs 0.0000 0.0000 0.0000 0.0262(2) Uani 0.986(6) 4 d SP
Si Si 0.08104(19) 0.33342(10) 0.24185(10) 0.0170(3) Uani 1 1 d .
Fe2 Fe 0.0000 0.16715(12) 0.5000 0.0198(4) Uani 0.638(7) 2 d SP
Li2 Li 0.0000 0.16715(12) 0.5000 0.0198(4) Uani 0.362(13) 2 d SP
Fe1 Fe 0.5000 0.0000 0.5000 0.0203(5) Uani 0.749(9) 4 d SP
Li1 Li 0.5000 0.0000 0.5000 0.0203(5) Uani 0.251(14) 4 d SP
O1 O 0.1303(5) 0.3337(3) 0.3916(3) 0.0197(6) Uani 1 1 d .
O2 O -0.4389(7) 0.0000 0.1823(4) 0.0209(8) Uani 1 2 d S
O3 O 0.1894(5) 0.2501(3) -0.1831(3) 0.0207(6) Uani 1 1 d .
F1 F 0.1306(6) 0.0000 0.3958(3) 0.0254(7) Uani 1 2 d S

loop_
_atom_site_aniso_label
_atom_site_aniso_U_11
_atom_site_aniso_U_22
_atom_site_aniso_U_33
_atom_site_aniso_U_23
_atom_site_aniso_U_13
_atom_site_aniso_U_12
Cs 0.0233(3) 0.0228(3) 0.0327(3) 0.000 0.00507(19) 0.000
Si 0.0137(5) 0.0131(5) 0.0244(5) 0.0002(3) 0.0039(3) -0.0001(3)
Fe2 0.0166(6) 0.0167(6) 0.0257(7) 0.000 0.0028(4) 0.000
Li2 0.0166(6) 0.0167(6) 0.0257(7) 0.000 0.0028(4) 0.000
Fe1 0.0186(7) 0.0162(7) 0.0268(8) 0.000 0.0061(5) 0.000
Li1 0.0186(7) 0.0162(7) 0.0268(8) 0.000 0.0061(5) 0.000
O1 0.0160(12) 0.0173(12) 0.0259(13) -0.0002(9) 0.0040(10) -0.0007(9)
O2 0.0225(18) 0.0140(15) 0.0265(18) 0.000 0.0043(15) 0.000
O3 0.0173(12) 0.0192(11) 0.0266(13) 0.0015(10) 0.0061(10) 0.0032(9)
F1 0.0191(15) 0.0204(15) 0.0366(19) 0.000 0.0042(13) 0.000

loop_
_atom_type_symbol
_atom_type_description
_atom_type_scat_dispersion_real
_atom_type_scat_dispersion_imag
_atom_type_scat_source
Li Li -0.0003 0.0001 'International Tables Vol C Tables 4.2.6.8 and 6.1.1.4'
O O 0.0106 0.0060 'International Tables Vol C Tables 4.2.6.8 and 6.1.1.4'
F F 0.0171 0.0103 'International Tables Vol C Tables 4.2.6.8 and 6.1.1.4'
Si Si 0.0817 0.0704 'International Tables Vol C Tables 4.2.6.8 and 6.1.1.4'
Fe Fe 0.3463 0.8444 'International Tables Vol C Tables 4.2.6.8 and 6.1.1.4'
Cs Cs -0.3680 2.1192 'International Tables Vol C Tables 4.2.6.8 and 6.1.1.4'

loop_
_geom_angle_atom_site_label_1
_geom_angle_atom_site_label_2
_geom_angle_atom_site_label_3
_geom_angle
_geom_angle_site_symmetry_1
_geom_angle_site_symmetry_3
O3 Cs O3 180.00(11) 2 6
O3 Cs O3 88.34(10) 2 5
O3 Cs O3 91.66(10) 6 5
O3 Cs O3 91.66(10) 2 .
O3 Cs O3 88.34(10) 6 .
O3 Cs O3 180.00(7) 5 .
O3 Cs O2 47.48(5) 2 .
O3 Cs O2 132.52(5) 6 .
O3 Cs O2 47.48(5) 5 .
O3 Cs O2 132.52(5) . .
O3 Cs O2 132.52(5) 2 5
O3 Cs O2 47.48(5) 6 5
O3 Cs O2 132.52(5) 5 5
O3 Cs O2 47.48(5) . 5
O2 Cs O2 180.00(8) . 5
O3 Cs O2 88.31(7) 2 1_655
O3 Cs O2 91.69(7) 6 1_655
O3 Cs O2 88.31(7) 5 1_655
O3 Cs O2 91.69(7) . 1_655
O2 Cs O2 107.21(11) . 1_655
O2 Cs O2 72.79(11) 5 1_655
O3 Cs O2 91.69(7) 2 5_455
O3 Cs O2 88.31(7) 6 5_455
O3 Cs O2 91.69(7) 5 5_455
O3 Cs O2 88.31(7) . 5_455
O2 Cs O2 72.79(11) . 5_455
O2 Cs O2 107.21(11) 5 5_455
O2 Cs O2 180.0 1_655 5_455
O3 Cs O3 47.37(3) 2 7
O3 Cs O3 132.63(3) 6 7
O3 Cs O3 107.01(8) 5 7
O3 Cs O3 72.99(8) . 7
O2 Cs O3 88.30(7) . 7
O2 Cs O3 91.70(7) 5 7
O2 Cs O3 47.42(5) 1_655 7
O2 Cs O3 132.58(5) 5_455 7
O3 Cs O3 132.63(3) 2 3_445
O3 Cs O3 47.37(3) 6 3_445
O3 Cs O3 72.99(8) 5 3_445
O3 Cs O3 107.01(8) . 3_445
O2 Cs O3 91.70(7) . 3_445
O2 Cs O3 88.30(7) 5 3_445
O2 Cs O3 132.58(5) 1_655 3_445
O2 Cs O3 47.42(5) 5_455 3_445
O3 Cs O3 180.00(11) 7 3_445
O3 Cs O3 107.01(8) 2 4_545
O3 Cs O3 72.99(8) 6 4_545
O3 Cs O3 47.37(3) 5 4_545
O3 Cs O3 132.63(3) . 4_545
O2 Cs O3 88.30(7) . 4_545
O2 Cs O3 91.70(7) 5 4_545
O2 Cs O3 47.42(5) 1_655 4_545
O2 Cs O3 132.58(5) 5_455 4_545
O3 Cs O3 88.20(9) 7 4_545
O3 Cs O3 91.80(9) 3_445 4_545
O3 Cs O3 72.99(8) 2 8_455
O3 Cs O3 107.01(8) 6 8_455
O3 Cs O3 132.63(3) 5 8_455
O3 Cs O3 47.37(3) . 8_455
O2 Cs O3 91.70(7) . 8_455
O2 Cs O3 88.30(7) 5 8_455
O2 Cs O3 132.58(5) 1_655 8_455
O2 Cs O3 47.42(5) 5_455 8_455
O3 Cs O3 91.80(9) 7 8_455
O3 Cs O3 88.20(9) 3_445 8_455
O3 Cs O3 180.00(11) 4_545 8_455
O1 Si O3 112.37(15) . 2
O1 Si O3 112.42(14) . 7
O3 Si O3 106.39(11) 2 7
O1 Si O2 112.50(16) . 3
O3 Si O2 106.18(17) 2 3
O3 Si O2 106.50(17) 7 3
O1 Si Cs 130.33(10) . .
O3 Si Cs 53.21(10) 2 .
O3 Si Cs 53.19(10) 7 .
O2 Si Cs 117.17(13) 3 .
O1 Si Cs 130.23(10) . 3
O3 Si Cs 117.40(11) 2 3
O3 Si Cs 53.43(10) 7 3
O2 Si Cs 53.08(14) 3 3
Cs Si Cs 82.86(2) . 3
O1 Si Cs 130.16(10) . 3_455
O3 Si Cs 53.12(10) 2 3_455
O3 Si Cs 117.42(11) 7 3_455
O2 Si Cs 53.07(13) 3 3_455
Cs Si Cs 82.69(3) . 3_455
Cs Si Cs 82.74(2) 3 3_455
O1 Fe2 O1 87.16(15) 2_556 .
O1 Fe2 F1 93.74(11) 2_556 5_556
O1 Fe2 F1 178.91(12) . 5_556
O1 Fe2 F1 178.91(12) 2_556 .
O1 Fe2 F1 93.74(11) . .
F1 Fe2 F1 85.38(16) 5_556 .
O1 Fe2 O1 92.81(11) 2_556 7_556
O1 Fe2 O1 87.51(11) . 7_556
F1 Fe2 O1 93.08(12) 5_556 7_556
F1 Fe2 O1 86.60(12) . 7_556
O1 Fe2 O1 87.51(11) 2_556 8_455
O1 Fe2 O1 92.81(11) . 8_455
F1 Fe2 O1 86.60(12) 5_556 8_455
F1 Fe2 O1 93.08(12) . 8_455
O1 Fe2 O1 179.56(15) 7_556 8_455
O1 Fe2 Li2 89.98(9) 2_556 7_556
O1 Fe2 Li2 43.83(8) . 7_556
F1 Fe2 Li2 136.75(10) 5_556 7_556
F1 Fe2 Li2 90.22(8) . 7_556
O1 Fe2 Li2 43.68(7) 7_556 7_556
O1 Fe2 Li2 136.64(9) 8_455 7_556
O1 Fe2 Li2 43.83(8) 2_556 7_456
O1 Fe2 Li2 89.98(9) . 7_456
F1 Fe2 Li2 90.22(8) 5_556 7_456
F1 Fe2 Li2 136.75(10) . 7_456
O1 Fe2 Li2 136.64(8) 7_556 7_456
O1 Fe2 Li2 43.68(7) 8_455 7_456
Li2 Fe2 Li2 120.25(7) 7_556 7_456
O1 Fe2 Li1 43.58(8) 2_556 3_455
O1 Fe2 Li1 43.58(8) . 3_455
F1 Fe2 Li1 137.31(8) 5_556 3_455
F1 Fe2 Li1 137.31(8) . 3_455
O1 Fe2 Li1 90.22(8) 7_556 3_455
O1 Fe2 Li1 90.22(8) 8_455 3_455
Li2 Fe2 Li1 60.12(4) 7_556 3_455
Li2 Fe2 Li1 60.12(4) 7_456 3_455
O1 Fe2 Li1 90.20(7) 2_556 1_455
O1 Fe2 Li1 136.30(7) . 1_455
F1 Fe2 Li1 43.12(9) 5_556 1_455
F1 Fe2 Li1 89.59(9) . 1_455
O1 Fe2 Li1 136.19(8) 7_556 1_455
O1 Fe2 Li1 43.49(7) 8_455 1_455
Li2 Fe2 Li1 179.78(5) 7_556 1_455
Li2 Fe2 Li1 59.97(2) 7_456 1_455
Li1 Fe2 Li1 120.092(19) 3_455 1_455
O1 Fe2 Li2 136.42(8) 2_556 5_556
O1 Fe2 Li2 136.42(8) . 5_556
F1 Fe2 Li2 42.69(8) 5_556 5_556
F1 Fe2 Li2 42.69(8) . 5_556
O1 Fe2 Li2 89.78(8) 7_556 5_556
O1 Fe2 Li2 89.78(8) 8_455 5_556
Li2 Fe2 Li2 119.88(4) 7_556 5_556
Li2 Fe2 Li2 119.88(4) 7_456 5_556
Li1 Fe2 Li2 180.0 3_455 5_556
Li1 Fe2 Li2 59.908(19) 1_455 5_556
F1 Fe1 F1 180.0 5_656 .
F1 Fe1 O1 93.43(10) 5_656 7_556
F1 Fe1 O1 86.57(10) . 7_556
F1 Fe1 O1 93.43(10) 5_656 4_546
F1 Fe1 O1 86.57(10) . 4_546
O1 Fe1 O1 92.73(14) 7_556 4_546
F1 Fe1 O1 86.57(10) 5_656 8
F1 Fe1 O1 93.43(10) . 8
O1 Fe1 O1 87.27(15) 7_556 8
O1 Fe1 O1 180.00(15) 4_546 8
F1 Fe1 O1 86.57(10) 5_656 3_545
F1 Fe1 O1 93.43(10) . 3_545
O1 Fe1 O1 180.0 7_556 3_545
O1 Fe1 O1 87.27(15) 4_546 3_545
O1 Fe1 O1 92.73(14) 8 3_545
F1 Fe1 Li2 90.0 5_656 3_545
F1 Fe1 Li2 90.000(1) . 3_545
O1 Fe1 Li2 136.36(7) 7_556 3_545
O1 Fe1 Li2 43.64(7) 4_546 3_545
O1 Fe1 Li2 136.36(7) 8 3_545
O1 Fe1 Li2 43.64(7) 3_545 3_545
F1 Fe1 Li2 90.0 5_656 7_556
F1 Fe1 Li2 90.000(1) . 7_556
O1 Fe1 Li2 43.64(7) 7_556 7_556
O1 Fe1 Li2 136.36(7) 4_546 7_556
O1 Fe1 Li2 43.64(7) 8 7_556
O1 Fe1 Li2 136.36(7) 3_545 7_556
Li2 Fe1 Li2 180.0 3_545 7_556
F1 Fe1 Li2 42.88(7) 5_656 1_655
F1 Fe1 Li2 137.12(7) . 1_655
O1 Fe1 Li2 89.84(7) 7_556 1_655
O1 Fe1 Li2 136.30(7) 4_546 1_655
O1 Fe1 Li2 43.70(7) 8 1_655
O1 Fe1 Li2 90.16(7) 3_545 1_655
Li2 Fe1 Li2 120.092(19) 3_545 1_655
Li2 Fe1 Li2 59.908(19) 7_556 1_655
F1 Fe1 Li2 137.12(7) 5_656 5_556
F1 Fe1 Li2 42.88(7) . 5_556
O1 Fe1 Li2 90.16(7) 7_556 5_556
O1 Fe1 Li2 43.70(7) 4_546 5_556
O1 Fe1 Li2 136.30(7) 8 5_556
O1 Fe1 Li2 89.84(7) 3_545 5_556
Li2 Fe1 Li2 59.908(19) 3_545 5_556
Li2 Fe1 Li2 120.092(19) 7_556 5_556
Li2 Fe1 Li2 180.0 1_655 5_556
F1 Fe1 Li2 42.88(7) 5_656 5_656
F1 Fe1 Li2 137.12(7) . 5_656
O1 Fe1 Li2 136.30(7) 7_556 5_656
O1 Fe1 Li2 89.84(7) 4_546 5_656
O1 Fe1 Li2 90.16(7) 8 5_656
O1 Fe1 Li2 43.70(7) 3_545 5_656
Li2 Fe1 Li2 59.908(19) 3_545 5_656
Li2 Fe1 Li2 120.092(19) 7_556 5_656
Li2 Fe1 Li2 60.18(4) 1_655 5_656
Li2 Fe1 Li2 119.82(4) 5_556 5_656
Si O1 Fe2 123.23(15) . .
Si O1 Li2 123.31(15) . 7_556
Fe2 O1 Li2 92.49(11) . 7_556
Si O1 Fe2 123.31(15) . 7_556
Fe2 O1 Fe2 92.49(11) . 7_556
Li2 O1 Fe2 0.00(6) 7_556 7_556
Si O1 Li1 123.46(15) . 3_455
Fe2 O1 Li1 92.79(11) . 3_455
Li2 O1 Li1 92.81(11) 7_556 3_455
Fe2 O1 Li1 92.81(11) 7_556 3_455
Si O1 Fe1 123.46(15) . 3_455
Fe2 O1 Fe1 92.79(11) . 3_455
Li2 O1 Fe1 92.81(11) 7_556 3_455
Fe2 O1 Fe1 92.81(11) 7_556 3_455
Li1 O1 Fe1 0.0 3_455 3_455
Si O2 Si 134.8(3) 8_455 3_445
Si O2 Cs 103.13(14) 8_455 .
Si O2 Cs 103.13(14) 3_445 .
Si O2 Cs 103.24(14) 8_455 1_455
Si O2 Cs 103.24(14) 3_445 1_455
Cs O2 Cs 107.21(11) . 1_455
Si O3 Si 135.32(19) 2 7
Si O3 Cs 103.02(12) 2 .
Si O3 Cs 102.88(12) 7 .
Si O3 Cs 103.15(12) 2 3
Si O3 Cs 103.21(12) 7 3
Cs O3 Cs 107.01(8) . 3
Fe1 F1 Fe2 94.00(12) . .
Fe1 F1 Li2 94.00(12) . 5_556
Fe2 F1 Li2 94.62(15) . 5_556
Fe1 F1 Fe2 94.00(12) . 5_556
Fe2 F1 Fe2 94.62(15) . 5_556
Li2 F1 Fe2 0.00(4) 5_556 5_556

loop_
_geom_bond_atom_site_label_1
_geom_bond_atom_site_label_2
_geom_bond_distance
_geom_bond_site_symmetry_2
Cs O3 3.283(3) 2
Cs O3 3.283(3) 6
Cs O3 3.283(3) 5
Cs O3 3.283(3) .
Cs O2 3.272(4) .
Cs O2 3.272(4) 5
Cs O2 3.284(4) 1_655
Cs O2 3.284(4) 5_455
Cs O3 3.285(3) 7
Cs O3 3.285(3) 3_445
Cs O3 3.285(3) 4_545
Cs O3 3.285(3) 8_455
Si O1 1.597(3) .
Si O3 1.653(3) 2
Si O3 1.643(3) 7
Si O2 1.6507(18) 3
Si Cs 3.9854(14) 3
Si Cs 3.9991(15) 3_455
Fe2 O1 2.104(3) 2_556
Fe2 O1 2.104(3) .
Fe2 F1 2.080(3) 5_556
Fe2 F1 2.080(3) .
Fe2 O1 2.109(3) 7_556
Fe2 O1 2.109(3) 8_455
Fe2 Li2 3.0430(12) 7_556
Fe2 Li2 3.0430(12) 7_456
Fe2 Li1 3.0448(12) 3_455
Fe2 Li1 3.0496(7) 1_455
Fe2 Li2 3.058(2) 5_556
Fe1 F1 2.089(3) 5_656
Fe1 F1 2.089(3) .
Fe1 O1 2.101(3) 7_556
Fe1 O1 2.101(3) 4_546
Fe1 O1 2.101(3) 8
Fe1 O1 2.101(3) 3_545
Fe1 Li2 3.0448(12) 3_545
Fe1 Li2 3.0448(12) 7_556
Fe1 Li2 3.0496(7) 1_655
Fe1 Li2 3.0496(7) 5_556
Fe1 Li2 3.0496(7) 5_656
O1 Li2 2.109(3) 7_556
O1 Fe2 2.109(3) 7_556
O1 Li1 2.101(3) 3_455
O1 Fe1 2.101(3) 3_455
O2 Si 1.6507(18) 8_455
O2 Si 1.6507(18) 3_445
O2 Cs 3.284(4) 1_455
O3 Si 1.653(3) 2
O3 Si 1.643(3) 7
O3 Cs 3.285(3) 3
F1 Li2 2.080(3) 5_556
F1 Fe2 2.080(3) 5_556
